data_4108233
loop_
_publ_author_name
'Manoj Mathews'
'Nobuyuki Tamaoki'

_publ_section_title
;
 Planar Chiral Azobenzenophanes as Chiroptic Switches for Photon Mode
 Reversible Reflection Color Control in Induced Chiral Nematic Liquid
 Crystals
;
_journal_name_full 'Journal of the American Chemical Society'
_journal_page_first 11409
_journal_page_last 11416
_journal_paper_doi 10.1021/ja802472t
_journal_volume 130
_journal_year 2008
_chemical_absolute_configuration unk
_chemical_formula_moiety 'C26 H22 N2 O2'
_chemical_formula_sum 'C26 H22 N2 O2'
_chemical_formula_weight 394.46
_chemical_name_systematic
; 
 ? 
;
_space_group_IT_number 33
_symmetry_cell_setting orthorhombic
_symmetry_space_group_name_Hall 'P 2c -2n'
_symmetry_space_group_name_H-M 'P n a 21'
_atom_sites_solution_hydrogens geom
_atom_sites_solution_primary direct
_atom_sites_solution_secondary difmap
_audit_creation_method SHELXL-97
_cell_angle_alpha 90.00
_cell_angle_beta 90.00
_cell_angle_gamma 90.00
_cell_formula_units_Z 12
_cell_length_a 15.6790(14)
_cell_length_b 9.3310(8)
_cell_length_c 41.624(4)
_cell_measurement_reflns_used 6754
_cell_measurement_temperature 183(2)
_cell_measurement_theta_max 27.087
_cell_measurement_theta_min 2.584
_cell_volume 6089.6(10)
_computing_cell_refinement 'Bruker SMART'
_computing_data_collection 'Bruker SMART'
_computing_data_reduction 'Bruker SAINT'
_computing_molecular_graphics 'Bruker SHELXTL'
_computing_publication_material 'Bruker SHELXTL'
_computing_structure_refinement 'SHELXL-97 (Sheldrick, 1997)'
_computing_structure_solution 'SHELXS-97 (Sheldrick, 1990)'
_diffrn_ambient_temperature 183(2)
_diffrn_detector_area_resol_mean 8.366
_diffrn_measured_fraction_theta_full 0.999
_diffrn_measured_fraction_theta_max 0.950
_diffrn_measurement_device_type 'CCD area detector'
_diffrn_measurement_method 'phi and omega scans'
_diffrn_radiation_monochromator graphite
_diffrn_radiation_source 'rotating unit'
_diffrn_radiation_type MoK\a
_diffrn_radiation_wavelength 0.71073
_diffrn_reflns_av_R_equivalents 0.0254
_diffrn_reflns_av_sigmaI/netI 0.0222
_diffrn_reflns_limit_h_max 20
_diffrn_reflns_limit_h_min -20
_diffrn_reflns_limit_k_max 12
_diffrn_reflns_limit_k_min -12
_diffrn_reflns_limit_l_max 55
_diffrn_reflns_limit_l_min -41
_diffrn_reflns_number 35743
_diffrn_reflns_theta_full 26.22
_diffrn_reflns_theta_max 28.24
_diffrn_reflns_theta_min 0.98
_diffrn_standards_decay_% 0.0
_diffrn_standards_interval_time 865
_diffrn_standards_number 248
_exptl_absorpt_coefficient_mu 0.082
_exptl_absorpt_correction_T_max 0.9959
_exptl_absorpt_correction_T_min 0.9679
_exptl_absorpt_correction_type multi-scan
_exptl_absorpt_process_details sadabs
_exptl_crystal_colour orange
_exptl_crystal_density_diffrn 1.291
_exptl_crystal_description prizm
_exptl_crystal_F_000 2496
_exptl_crystal_size_max 0.40
_exptl_crystal_size_mid 0.30
_exptl_crystal_size_min 0.05
_refine_diff_density_max 0.515
_refine_diff_density_min -0.285
_refine_diff_density_rms 0.043
_refine_ls_extinction_method none
_refine_ls_goodness_of_fit_ref 1.023
_refine_ls_hydrogen_treatment constr
_refine_ls_matrix_type full
_refine_ls_number_parameters 811
_refine_ls_number_reflns 7270
_refine_ls_number_restraints 1
_refine_ls_restrained_S_all 1.023
_refine_ls_R_factor_all 0.0522
_refine_ls_R_factor_gt 0.0416
_refine_ls_shift/su_max 0.014
_refine_ls_shift/su_mean 0.001
_refine_ls_structure_factor_coef Fsqd
_refine_ls_weighting_details 'calc w=1/[\s^2^(Fo^2^)+(0.0684P)^2^+1.0496P] where P=(Fo^2^+2Fc^2^)/3'
_refine_ls_weighting_scheme calc
_refine_ls_wR_factor_gt 0.1064
_refine_ls_wR_factor_ref 0.1153
_reflns_number_gt 6159
_reflns_number_total 7270
_reflns_threshold_expression >2sigma(I)
_cod_data_source_file ja802472t-file001.cif
_cod_data_source_block wadae
_cod_original_cell_volume 6089.6(9)
_cod_database_code 4108233

loop_
_symmetry_equiv_pos_as_xyz
'x, y, z'
'-x, -y, z+1/2'
'x+1/2, -y+1/2, z'
'-x+1/2, y+1/2, z+1/2'

loop_
_atom_site_label
_atom_site_type_symbol
_atom_site_fract_x
_atom_site_fract_y
_atom_site_fract_z
_atom_site_U_iso_or_equiv
_atom_site_adp_type
_atom_site_occupancy
_atom_site_symmetry_multiplicity
_atom_site_calc_flag
_atom_site_refinement_flags
C1 C 0.6603(2) 1.0493(4) 0.06517(9) 0.0591(8) Uani 1 1 d .
H1 H 0.7041 1.1192 0.0668 0.071 Uiso 1 1 calc R
C2 C 0.6156(2) 1.0351(4) 0.03679(9) 0.0599(8) Uani 1 1 d .
H2 H 0.6276 1.0977 0.0194 0.072 Uiso 1 1 calc R
C3 C 0.5535(2) 0.9308(3) 0.03336(7) 0.0509(7) Uani 1 1 d .
H3 H 0.5235 0.9203 0.0137 0.061 Uiso 1 1 calc R
C4 C 0.53587(19) 0.8410(3) 0.05952(7) 0.0482(7) Uani 1 1 d .
C5 C 0.5781(2) 0.8604(4) 0.08824(8) 0.0554(8) Uani 1 1 d .
H5 H 0.5634 0.8028 0.1062 0.067 Uiso 1 1 calc R
C6 C 0.6421(2) 0.9633(4) 0.09134(8) 0.0576(8) Uani 1 1 d .
C7 C 0.6949(3) 0.9779(5) 0.12167(9) 0.0738(10) Uani 1 1 d .
H7A H 0.6595 0.9488 0.1402 0.089 Uiso 1 1 calc R
H7B H 0.7100 1.0801 0.1246 0.089 Uiso 1 1 calc R
C8 C 0.7764(2) 0.8898(4) 0.12184(9) 0.0647(9) Uani 1 1 d .
H8A H 0.8017 0.8911 0.1001 0.078 Uiso 1 1 calc R
H8B H 0.8178 0.9346 0.1367 0.078 Uiso 1 1 calc R
C9 C 0.72947(19) 0.6489(3) 0.10936(7) 0.0483(7) Uani 1 1 d .
C10 C 0.7517(2) 0.6458(4) 0.07764(7) 0.0517(7) Uani 1 1 d .
H10 H 0.7933 0.7103 0.0696 0.062 Uiso 1 1 calc R
C11 C 0.71245(19) 0.5465(3) 0.05705(7) 0.0483(7) Uani 1 1 d .
H11 H 0.7285 0.5442 0.0350 0.058 Uiso 1 1 calc R
C12 C 0.65202(18) 0.4536(3) 0.06785(7) 0.0433(6) Uani 1 1 d .
H12 H 0.6249 0.3897 0.0533 0.052 Uiso 1 1 calc R
C13 C 0.62977(17) 0.4525(3) 0.10080(6) 0.0389(6) Uani 1 1 d .
C14 C 0.56606(18) 0.3588(3) 0.11330(7) 0.0442(6) Uani 1 1 d .
C15 C 0.5465(2) 0.3584(3) 0.14518(8) 0.0508(7) Uani 1 1 d .
H15 H 0.5042 0.2948 0.1532 0.061 Uiso 1 1 calc R
C16 C 0.5892(2) 0.4527(4) 0.16620(7) 0.0526(8) Uani 1 1 d .
H16 H 0.5761 0.4502 0.1885 0.063 Uiso 1 1 calc R
C17 C 0.6483(2) 0.5466(3) 0.15536(7) 0.0481(7) Uani 1 1 d .
H17 H 0.6754 0.6105 0.1699 0.058 Uiso 1 1 calc R
C18 C 0.66973(18) 0.5496(3) 0.12219(6) 0.0413(6) Uani 1 1 d .
C19 C 0.4418(3) 0.2215(6) 0.09888(11) 0.0956(16) Uani 1 1 d .
H19A H 0.4461 0.1328 0.1118 0.115 Uiso 1 1 calc R
H19B H 0.4117 0.2944 0.1119 0.115 Uiso 1 1 calc R
C20 C 0.3936(3) 0.1928(5) 0.07026(14) 0.0911(14) Uani 1 1 d .
H20A H 0.3373 0.1547 0.0768 0.109 Uiso 1 1 calc R
H20B H 0.4231 0.1159 0.0582 0.109 Uiso 1 1 calc R
C21 C 0.3786(2) 0.3159(4) 0.04756(13) 0.0766(12) Uani 1 1 d .
C22 C 0.3337(2) 0.2919(5) 0.02005(13) 0.0766(12) Uani 1 1 d .
H22 H 0.3076 0.2013 0.0167 0.092 Uiso 1 1 calc R
C23 C 0.3259(2) 0.3937(5) -0.00230(12) 0.0739(11) Uani 1 1 d .
H23 H 0.2935 0.3748 -0.0211 0.089 Uiso 1 1 calc R
C24 C 0.3644(2) 0.5273(4) 0.00151(9) 0.0611(9) Uani 1 1 d .
H24 H 0.3607 0.5971 -0.0150 0.073 Uiso 1 1 calc R
C25 C 0.40803(19) 0.5575(4) 0.02949(9) 0.0531(8) Uani 1 1 d .
C26 C 0.4145(2) 0.4533(4) 0.05292(11) 0.0660(10) Uani 1 1 d .
H26 H 0.4429 0.4736 0.0726 0.079 Uiso 1 1 calc R
C27 C 0.4925(2) 0.1922(3) 0.44247(7) 0.0460(7) Uani 1 1 d .
H27 H 0.4951 0.1151 0.4573 0.055 Uiso 1 1 calc R
C28 C 0.5672(2) 0.2450(3) 0.42926(7) 0.0454(6) Uani 1 1 d .
H28 H 0.6204 0.2038 0.4351 0.054 Uiso 1 1 calc R
C29 C 0.56491(17) 0.3569(3) 0.40765(7) 0.0386(6) Uani 1 1 d .
H29 H 0.6163 0.3948 0.3990 0.046 Uiso 1 1 calc R
C30 C 0.48628(16) 0.4137(3) 0.39864(6) 0.0351(5) Uani 1 1 d .
C31 C 0.41134(18) 0.3600(3) 0.41188(7) 0.0396(6) Uani 1 1 d .
H31 H 0.3580 0.3987 0.4055 0.048 Uiso 1 1 calc R
C32 C 0.41383(19) 0.2500(3) 0.43442(7) 0.0422(6) Uani 1 1 d .
C33 C 0.3344(2) 0.1995(3) 0.45136(8) 0.0513(7) Uani 1 1 d .
H33A H 0.3409 0.0969 0.4569 0.062 Uiso 1 1 calc R
H33B H 0.2853 0.2084 0.4365 0.062 Uiso 1 1 calc R
C34 C 0.3154(2) 0.2845(3) 0.48214(7) 0.0468(7) Uani 1 1 d .
H34A H 0.2771 0.2275 0.4961 0.056 Uiso 1 1 calc R
H34B H 0.3693 0.3008 0.4940 0.056 Uiso 1 1 calc R
C35 C 0.32637(17) 0.5362(3) 0.46755(6) 0.0375(5) Uani 1 1 d .
C36 C 0.40660(18) 0.5595(3) 0.47945(7) 0.0423(6) Uani 1 1 d .
H36 H 0.4305 0.4951 0.4947 0.051 Uiso 1 1 calc R
C37 C 0.45335(18) 0.6792(3) 0.46905(7) 0.0433(6) Uani 1 1 d .
H37 H 0.5086 0.6958 0.4776 0.052 Uiso 1 1 calc R
C38 C 0.42091(17) 0.7723(3) 0.44683(6) 0.0388(6) Uani 1 1 d .
H38 H 0.4542 0.8509 0.4395 0.047 Uiso 1 1 calc R
C39 C 0.33764(16) 0.7509(3) 0.43479(6) 0.0327(5) Uani 1 1 d .
C40 C 0.30137(16) 0.8425(3) 0.41080(6) 0.0346(5) Uani 1 1 d .
C41 C 0.21948(17) 0.8214(3) 0.40006(7) 0.0431(6) Uani 1 1 d .
H41 H 0.1958 0.8834 0.3843 0.052 Uiso 1 1 calc R
C42 C 0.17097(18) 0.7078(4) 0.41253(8) 0.0486(7) Uani 1 1 d .
H42 H 0.1138 0.6957 0.4055 0.058 Uiso 1 1 calc R
C43 C 0.20357(18) 0.6149(3) 0.43437(7) 0.0435(6) Uani 1 1 d .
H43 H 0.1700 0.5373 0.4420 0.052 Uiso 1 1 calc R
C44 C 0.28811(16) 0.6342(3) 0.44572(6) 0.0346(5) Uani 1 1 d .
C45 C 0.33653(19) 1.0117(3) 0.36926(7) 0.0458(7) Uani 1 1 d .
H45A H 0.2988 1.0956 0.3723 0.055 Uiso 1 1 calc R
H45B H 0.3068 0.9419 0.3553 0.055 Uiso 1 1 calc R
C46 C 0.41871(19) 1.0580(3) 0.35377(7) 0.0446(6) Uani 1 1 d .
H46A H 0.4522 1.1131 0.3697 0.054 Uiso 1 1 calc R
H46B H 0.4050 1.1235 0.3358 0.054 Uiso 1 1 calc R
C47 C 0.47404(17) 0.9381(3) 0.34103(6) 0.0359(5) Uani 1 1 d .
C48 C 0.52547(19) 0.9590(3) 0.31397(7) 0.0422(6) Uani 1 1 d .
H48 H 0.5218 1.0468 0.3025 0.051 Uiso 1 1 calc R
C49 C 0.58125(19) 0.8548(3) 0.30364(7) 0.0444(6) Uani 1 1 d .
H49 H 0.6154 0.8713 0.2852 0.053 Uiso 1 1 calc R
C50 C 0.58792(17) 0.7250(3) 0.32010(6) 0.0390(6) Uani 1 1 d .
H50 H 0.6285 0.6550 0.3137 0.047 Uiso 1 1 calc R
C51 C 0.53413(16) 0.7005(3) 0.34591(6) 0.0335(5) Uani 1 1 d .
C52 C 0.47847(17) 0.8065(3) 0.35649(6) 0.0357(5) Uani 1 1 d .
H52 H 0.4430 0.7886 0.3745 0.043 Uiso 1 1 calc R
C53 C 0.28107(19) -0.3063(3) 0.21291(7) 0.0432(6) Uani 1 1 d .
H53 H 0.2797 -0.3836 0.1981 0.052 Uiso 1 1 calc R
C54 C 0.20504(18) -0.2573(3) 0.22626(7) 0.0424(6) Uani 1 1 d .
H54 H 0.1526 -0.3012 0.2204 0.051 Uiso 1 1 calc R
C55 C 0.20552(17) -0.1457(3) 0.24787(6) 0.0381(6) Uani 1 1 d .
H55 H 0.1536 -0.1103 0.2566 0.046 Uiso 1 1 calc R
C56 C 0.28352(16) -0.0852(3) 0.25683(6) 0.0345(5) Uani 1 1 d .
C57 C 0.35903(17) -0.1350(3) 0.24346(6) 0.0372(5) Uani 1 1 d .
H57 H 0.4117 -0.0937 0.2499 0.045 Uiso 1 1 calc R
C58 C 0.35846(18) -0.2447(3) 0.22083(6) 0.0398(6) Uani 1 1 d .
C59 C 0.4393(2) -0.2922(3) 0.20375(8) 0.0512(7) Uani 1 1 d .
H59A H 0.4881 -0.2804 0.2186 0.061 Uiso 1 1 calc R
H59B H 0.4344 -0.3956 0.1987 0.061 Uiso 1 1 calc R
C60 C 0.4587(2) -0.2118(3) 0.17293(7) 0.0482(7) Uani 1 1 d .
H60A H 0.4982 -0.2697 0.1597 0.058 Uiso 1 1 calc R
H60B H 0.4052 -0.1992 0.1606 0.058 Uiso 1 1 calc R
C61 C 0.44419(18) 0.0389(3) 0.18708(7) 0.0402(6) Uani 1 1 d .
C62 C 0.3640(2) 0.0608(3) 0.17528(7) 0.0450(6) Uani 1 1 d .
H62 H 0.3409 -0.0032 0.1598 0.054 Uiso 1 1 calc R
C63 C 0.31579(19) 0.1786(3) 0.18607(7) 0.0449(6) Uani 1 1 d .
H63 H 0.2601 0.1933 0.1777 0.054 Uiso 1 1 calc R
C64 C 0.34726(17) 0.2722(3) 0.20837(7) 0.0390(6) Uani 1 1 d .
H64 H 0.3132 0.3496 0.2158 0.047 Uiso 1 1 calc R
C65 C 0.43098(17) 0.2531(3) 0.22039(6) 0.0362(5) Uani 1 1 d .
C66 C 0.46575(17) 0.3442(3) 0.24467(6) 0.0373(6) Uani 1 1 d .
C67 C 0.54754(18) 0.3239(3) 0.25573(7) 0.0446(6) Uani 1 1 d .
H67 H 0.5703 0.3853 0.2718 0.054 Uiso 1 1 calc R
C68 C 0.59706(19) 0.2127(4) 0.24323(8) 0.0510(7) Uani 1 1 d .
H68 H 0.6541 0.2014 0.2505 0.061 Uiso 1 1 calc R
C69 C 0.56568(18) 0.1199(3) 0.22089(7) 0.0459(6) Uani 1 1 d .
H69 H 0.6003 0.0439 0.2131 0.055 Uiso 1 1 calc R
C70 C 0.48129(17) 0.1372(3) 0.20936(6) 0.0381(6) Uani 1 1 d .
C71 C 0.4298(2) 0.5130(3) 0.28611(7) 0.0476(7) Uani 1 1 d .
H71A H 0.4675 0.5968 0.2830 0.057 Uiso 1 1 calc R
H71B H 0.4593 0.4437 0.3003 0.057 Uiso 1 1 calc R
C72 C 0.3470(2) 0.5599(3) 0.30140(7) 0.0460(7) Uani 1 1 d .
H72A H 0.3135 0.6140 0.2853 0.055 Uiso 1 1 calc R
H72B H 0.3602 0.6262 0.3193 0.055 Uiso 1 1 calc R
C73 C 0.29225(17) 0.4388(3) 0.31426(6) 0.0371(6) Uani 1 1 d .
C74 C 0.24090(19) 0.4598(3) 0.34128(7) 0.0430(6) Uani 1 1 d .
H74 H 0.2446 0.5474 0.3528 0.052 Uiso 1 1 calc R
C75 C 0.1849(2) 0.3552(3) 0.35138(7) 0.0456(6) Uani 1 1 d .
H75 H 0.1500 0.3721 0.3697 0.055 Uiso 1 1 calc R
C76 C 0.17885(18) 0.2261(3) 0.33532(7) 0.0398(6) Uani 1 1 d .
H76 H 0.1385 0.1559 0.3418 0.048 Uiso 1 1 calc R
C77 C 0.23281(16) 0.2010(3) 0.30960(6) 0.0340(5) Uani 1 1 d .
C78 C 0.28812(17) 0.3077(3) 0.29887(6) 0.0366(5) Uani 1 1 d .
H78 H 0.3234 0.2900 0.2807 0.044 Uiso 1 1 calc R
N1 N 0.45380(17) 0.6897(3) 0.03100(7) 0.0510(6) Uani 1 1 d .
N2 N 0.47983(17) 0.7213(3) 0.05825(7) 0.0523(6) Uani 1 1 d .
N3 N 0.54209(13) 0.5674(2) 0.36250(5) 0.0344(4) Uani 1 1 d .
N4 N 0.47674(13) 0.5346(2) 0.37814(5) 0.0361(5) Uani 1 1 d .
N5 N 0.22544(14) 0.0675(2) 0.29294(5) 0.0351(5) Uani 1 1 d .
N6 N 0.29170(14) 0.0361(2) 0.27725(5) 0.0363(5) Uani 1 1 d .
O1 O 0.76262(18) 0.7443(3) 0.13137(6) 0.0663(7) Uani 1 1 d .
O2 O 0.52751(15) 0.2730(2) 0.09109(6) 0.0540(5) Uani 1 1 d .
O3 O 0.27608(12) 0.4201(2) 0.47533(5) 0.0458(5) Uani 1 1 d .
O4 O 0.35500(12) 0.94697(19) 0.39984(4) 0.0385(4) Uani 1 1 d .
O5 O 0.49616(14) -0.0738(2) 0.17874(6) 0.0527(5) Uani 1 1 d .
O6 O 0.41166(12) 0.4470(2) 0.25555(4) 0.0401(4) Uani 1 1 d .

loop_
_atom_site_aniso_label
_atom_site_aniso_U_11
_atom_site_aniso_U_22
_atom_site_aniso_U_33
_atom_site_aniso_U_23
_atom_site_aniso_U_13
_atom_site_aniso_U_12
C1 0.062(2) 0.0513(18) 0.064(2) 0.0024(15) 0.0021(16) 0.0028(15)
C2 0.072(2) 0.0507(18) 0.0573(19) 0.0133(15) 0.0113(16) 0.0098(16)
C3 0.0582(18) 0.0513(17) 0.0432(15) 0.0066(13) 0.0035(13) 0.0127(15)
C4 0.0487(15) 0.0500(16) 0.0458(15) 0.0068(13) 0.0087(12) 0.0146(13)
C5 0.0625(19) 0.0595(19) 0.0443(16) 0.0117(14) 0.0086(14) 0.0102(16)
C6 0.062(2) 0.0594(19) 0.0509(17) -0.0032(15) -0.0022(15) 0.0144(16)
C7 0.088(3) 0.078(3) 0.056(2) -0.0046(19) -0.0124(19) -0.001(2)
C8 0.069(2) 0.061(2) 0.064(2) 0.0102(17) -0.0156(18) -0.0171(17)
C9 0.0471(15) 0.0547(17) 0.0430(15) 0.0118(13) -0.0068(12) -0.0037(13)
C10 0.0447(15) 0.0627(19) 0.0476(16) 0.0190(14) 0.0031(13) -0.0031(14)
C11 0.0500(16) 0.0576(18) 0.0373(14) 0.0121(13) 0.0101(12) 0.0129(14)
C12 0.0474(15) 0.0470(15) 0.0356(13) 0.0050(11) 0.0019(11) 0.0097(12)
C13 0.0400(13) 0.0390(13) 0.0377(13) 0.0080(10) 0.0047(11) 0.0107(11)
C14 0.0434(14) 0.0398(14) 0.0495(15) 0.0108(12) 0.0044(12) 0.0082(12)
C15 0.0513(16) 0.0483(16) 0.0527(17) 0.0158(13) 0.0138(14) 0.0056(13)
C16 0.0610(18) 0.0595(18) 0.0372(14) 0.0141(13) 0.0147(13) 0.0129(15)
C17 0.0554(17) 0.0545(17) 0.0345(13) 0.0065(12) 0.0002(12) 0.0089(14)
C18 0.0425(14) 0.0440(14) 0.0374(13) 0.0104(11) 0.0011(11) 0.0082(11)
C19 0.110(4) 0.103(3) 0.074(3) 0.032(3) -0.005(3) -0.062(3)
C20 0.073(3) 0.078(3) 0.123(4) 0.021(3) -0.005(3) -0.015(2)
C21 0.0441(18) 0.064(2) 0.122(4) 0.020(2) 0.007(2) -0.0028(17)
C22 0.0413(18) 0.068(2) 0.121(4) 0.002(2) 0.004(2) -0.0067(17)
C23 0.0473(18) 0.075(3) 0.099(3) -0.013(2) 0.0170(19) -0.0062(18)
C24 0.0479(18) 0.068(2) 0.067(2) -0.0044(17) 0.0127(16) 0.0047(16)
C25 0.0361(14) 0.0529(18) 0.070(2) 0.0085(15) 0.0151(14) 0.0093(13)
C26 0.0403(16) 0.068(2) 0.090(3) 0.023(2) 0.0008(16) 0.0036(15)
C27 0.0598(18) 0.0377(15) 0.0403(14) 0.0009(11) 0.0052(13) 0.0030(13)
C28 0.0498(16) 0.0414(15) 0.0449(15) 0.0014(12) 0.0000(12) 0.0110(13)
C29 0.0379(13) 0.0366(13) 0.0413(14) -0.0015(11) 0.0042(11) 0.0048(11)
C30 0.0415(13) 0.0309(12) 0.0330(12) -0.0060(10) 0.0011(10) 0.0039(10)
C31 0.0402(13) 0.0389(14) 0.0397(14) -0.0121(11) 0.0032(11) 0.0042(11)
C32 0.0541(16) 0.0338(13) 0.0388(13) -0.0084(11) 0.0086(12) -0.0073(13)
C33 0.0580(18) 0.0459(16) 0.0499(16) -0.0101(13) 0.0119(14) -0.0080(14)
C34 0.0574(17) 0.0409(15) 0.0422(14) 0.0017(12) 0.0126(13) 0.0006(13)
C35 0.0410(13) 0.0380(13) 0.0334(12) -0.0022(10) 0.0035(10) 0.0043(11)
C36 0.0432(14) 0.0450(15) 0.0386(13) 0.0046(12) -0.0076(11) 0.0073(12)
C37 0.0380(14) 0.0480(16) 0.0440(14) -0.0002(12) -0.0123(12) 0.0012(12)
C38 0.0384(13) 0.0376(13) 0.0403(14) -0.0040(11) -0.0059(11) 0.0021(11)
C39 0.0347(12) 0.0322(12) 0.0311(11) -0.0070(9) -0.0023(9) 0.0085(10)
C40 0.0374(12) 0.0327(12) 0.0337(12) -0.0055(10) -0.0042(10) 0.0102(10)
C41 0.0391(14) 0.0487(16) 0.0415(14) -0.0012(12) -0.0078(11) 0.0128(12)
C42 0.0309(13) 0.0614(18) 0.0534(17) -0.0046(15) -0.0095(12) 0.0050(12)
C43 0.0361(13) 0.0456(15) 0.0488(15) -0.0045(13) -0.0028(12) -0.0019(12)
C44 0.0353(12) 0.0373(13) 0.0312(12) -0.0056(10) 0.0003(10) 0.0064(10)
C45 0.0509(16) 0.0439(15) 0.0426(14) 0.0076(12) -0.0039(12) 0.0170(13)
C46 0.0577(17) 0.0342(13) 0.0418(15) 0.0046(11) -0.0019(13) 0.0118(12)
C47 0.0388(13) 0.0348(13) 0.0342(13) -0.0030(10) -0.0078(10) 0.0022(11)
C48 0.0515(16) 0.0356(13) 0.0394(14) 0.0012(11) -0.0034(12) -0.0014(12)
C49 0.0496(15) 0.0430(15) 0.0405(14) -0.0016(12) 0.0053(12) -0.0048(12)
C50 0.0376(13) 0.0391(14) 0.0402(14) -0.0062(11) -0.0009(11) 0.0005(11)
C51 0.0348(12) 0.0342(12) 0.0317(12) -0.0052(10) -0.0068(10) 0.0009(10)
C52 0.0391(13) 0.0358(13) 0.0321(12) -0.0015(10) -0.0024(10) 0.0035(11)
C53 0.0563(17) 0.0346(14) 0.0388(14) 0.0007(11) 0.0064(12) -0.0007(12)
C54 0.0412(14) 0.0410(14) 0.0450(15) 0.0001(12) 0.0000(12) -0.0074(12)
C55 0.0383(13) 0.0362(13) 0.0398(13) 0.0019(11) 0.0039(11) -0.0014(11)
C56 0.0385(12) 0.0304(12) 0.0345(12) 0.0082(10) 0.0028(10) -0.0032(10)
C57 0.0363(12) 0.0370(13) 0.0384(13) 0.0091(11) 0.0021(10) -0.0027(11)
C58 0.0440(14) 0.0378(14) 0.0376(13) 0.0095(11) 0.0068(11) 0.0036(12)
C59 0.0503(17) 0.0503(17) 0.0530(17) 0.0071(14) 0.0131(14) 0.0105(14)
C60 0.0564(17) 0.0385(15) 0.0498(16) 0.0005(12) 0.0153(14) 0.0019(13)
C61 0.0437(14) 0.0381(14) 0.0388(13) 0.0053(11) 0.0079(11) -0.0036(11)
C62 0.0516(16) 0.0429(15) 0.0405(14) -0.0013(12) -0.0034(12) -0.0080(13)
C63 0.0434(14) 0.0445(15) 0.0467(15) 0.0038(12) -0.0119(12) -0.0043(12)
C64 0.0373(13) 0.0362(13) 0.0435(14) 0.0065(11) -0.0067(11) -0.0032(11)
C65 0.0375(13) 0.0377(13) 0.0335(12) 0.0092(10) -0.0018(10) -0.0078(11)
C66 0.0371(13) 0.0393(14) 0.0355(13) 0.0105(11) 0.0004(10) -0.0090(11)
C67 0.0391(14) 0.0515(16) 0.0432(15) 0.0059(13) -0.0057(12) -0.0125(12)
C68 0.0356(14) 0.0628(19) 0.0547(17) 0.0096(15) -0.0101(12) -0.0070(14)
C69 0.0372(14) 0.0508(16) 0.0499(16) 0.0098(13) 0.0030(12) 0.0016(12)
C70 0.0360(13) 0.0404(14) 0.0379(13) 0.0112(11) 0.0017(10) -0.0068(11)
C71 0.0491(16) 0.0496(17) 0.0441(15) -0.0027(13) -0.0064(12) -0.0201(14)
C72 0.0572(17) 0.0346(14) 0.0462(15) -0.0024(12) -0.0047(13) -0.0119(13)
C73 0.0415(13) 0.0341(13) 0.0359(13) 0.0032(10) -0.0098(10) -0.0020(11)
C74 0.0536(16) 0.0355(13) 0.0398(14) -0.0007(11) -0.0043(12) 0.0035(12)
C75 0.0501(15) 0.0455(16) 0.0412(14) 0.0038(12) 0.0061(12) 0.0064(13)
C76 0.0387(13) 0.0397(14) 0.0410(14) 0.0064(11) 0.0013(11) 0.0008(11)
C77 0.0346(12) 0.0340(13) 0.0334(12) 0.0044(10) -0.0055(10) -0.0010(10)
C78 0.0400(13) 0.0351(13) 0.0346(12) 0.0027(11) -0.0023(10) -0.0021(11)
N1 0.0483(14) 0.0522(15) 0.0526(15) 0.0066(12) 0.0040(12) 0.0131(12)
N2 0.0483(13) 0.0582(16) 0.0504(14) 0.0111(12) 0.0075(11) 0.0103(12)
N3 0.0370(11) 0.0338(11) 0.0326(10) -0.0058(8) -0.0013(9) 0.0046(9)
N4 0.0370(11) 0.0349(11) 0.0364(11) -0.0039(9) -0.0018(9) 0.0037(9)
N5 0.0374(11) 0.0326(11) 0.0353(11) 0.0057(8) -0.0008(9) -0.0035(9)
N6 0.0364(11) 0.0331(11) 0.0394(12) 0.0048(9) 0.0010(9) -0.0040(9)
O1 0.0838(17) 0.0647(14) 0.0503(12) 0.0160(11) -0.0186(12) -0.0230(13)
O2 0.0586(13) 0.0447(11) 0.0587(13) 0.0048(10) -0.0011(10) -0.0047(10)
O3 0.0449(10) 0.0431(11) 0.0495(11) 0.0038(9) 0.0046(9) -0.0009(9)
O4 0.0425(10) 0.0355(9) 0.0376(9) 0.0012(8) -0.0050(8) 0.0066(8)
O5 0.0485(12) 0.0458(11) 0.0637(13) -0.0050(10) 0.0123(10) -0.0025(9)
O6 0.0434(10) 0.0387(10) 0.0380(9) 0.0032(8) -0.0058(8) -0.0090(8)

loop_
_atom_type_symbol
_atom_type_description
_atom_type_scat_dispersion_real
_atom_type_scat_dispersion_imag
_atom_type_scat_source
C C 0.0033 0.0000 'International Tables Vol C Tables 4.2.6.8 and 6.1.1.4'
H H 0.0000 0.0000 'International Tables Vol C Tables 4.2.6.8 and 6.1.1.4'
N N 0.0061 0.0000 'International Tables Vol C Tables 4.2.6.8 and 6.1.1.4'
O O 0.0106 0.0000 'International Tables Vol C Tables 4.2.6.8 and 6.1.1.4'

loop_
_geom_angle_atom_site_label_1
_geom_angle_atom_site_label_2
_geom_angle_atom_site_label_3
_geom_angle
C2 C1 C6 121.0(3)
C2 C1 H1 119.5
C6 C1 H1 119.5
C1 C2 C3 120.9(3)
C1 C2 H2 119.6
C3 C2 H2 119.6
C2 C3 C4 118.6(3)
C2 C3 H3 120.7
C4 C3 H3 120.7
C5 C4 C3 120.0(3)
C5 C4 N2 115.6(3)
C3 C4 N2 124.3(3)
C4 C5 C6 121.1(3)
C4 C5 H5 119.5
C6 C5 H5 119.5
C1 C6 C5 118.3(3)
C1 C6 C7 119.4(3)
C5 C6 C7 122.1(3)
C6 C7 C8 114.5(3)
C6 C7 H7A 108.6
C8 C7 H7A 108.6
C6 C7 H7B 108.6
C8 C7 H7B 108.6
H7A C7 H7B 107.6
O1 C8 C7 112.8(3)
O1 C8 H8A 109.0
C7 C8 H8A 109.0
O1 C8 H8B 109.0
C7 C8 H8B 109.0
H8A C8 H8B 107.8
C10 C9 O1 124.1(3)
C10 C9 C18 121.1(3)
O1 C9 C18 114.8(3)
C9 C10 C11 119.5(3)
C9 C10 H10 120.2
C11 C10 H10 120.2
C12 C11 C10 121.6(3)
C12 C11 H11 119.2
C10 C11 H11 119.2
C11 C12 C13 119.8(3)
C11 C12 H12 120.1
C13 C12 H12 120.1
C12 C13 C18 119.7(3)
C12 C13 C14 122.1(3)
C18 C13 C14 118.2(2)
C15 C14 O2 124.0(3)
C15 C14 C13 121.0(3)
O2 C14 C13 115.0(3)
C14 C15 C16 119.7(3)
C14 C15 H15 120.1
C16 C15 H15 120.1
C17 C16 C15 121.5(3)
C17 C16 H16 119.2
C15 C16 H16 119.2
C16 C17 C18 119.9(3)
C16 C17 H17 120.0
C18 C17 H17 120.0
C13 C18 C17 119.6(3)
C13 C18 C9 118.2(2)
C17 C18 C9 122.2(3)
C20 C19 O2 111.1(4)
C20 C19 H19A 109.4
O2 C19 H19A 109.4
C20 C19 H19B 109.4
O2 C19 H19B 109.4
H19A C19 H19B 108.0
C19 C20 C21 117.4(4)
C19 C20 H20A 107.9
C21 C20 H20A 107.9
C19 C20 H20B 107.9
C21 C20 H20B 107.9
H20A C20 H20B 107.2
C22 C21 C26 119.1(4)
C22 C21 C20 118.9(4)
C26 C21 C20 122.0(4)
C23 C22 C21 121.1(4)
C23 C22 H22 119.5
C21 C22 H22 119.5
C22 C23 C24 121.1(4)
C22 C23 H23 119.4
C24 C23 H23 119.4
C25 C24 C23 119.5(4)
C25 C24 H24 120.2
C23 C24 H24 120.2
C24 C25 C26 119.3(3)
C24 C25 N1 117.5(3)
C26 C25 N1 122.7(3)
C25 C26 C21 119.8(4)
C25 C26 H26 120.1
C21 C26 H26 120.1
C28 C27 C32 121.2(3)
C28 C27 H27 119.4
C32 C27 H27 119.4
C29 C28 C27 120.4(3)
C29 C28 H28 119.8
C27 C28 H28 119.8
C28 C29 C30 119.1(3)
C28 C29 H29 120.4
C30 C29 H29 120.4
C31 C30 C29 120.2(3)
C31 C30 N4 115.8(2)
C29 C30 N4 123.8(2)
C32 C31 C30 120.6(3)
C32 C31 H31 119.7
C30 C31 H31 119.7
C27 C32 C31 118.3(3)
C27 C32 C33 120.0(3)
C31 C32 C33 121.5(3)
C32 C33 C34 112.9(2)
C32 C33 H33A 109.0
C34 C33 H33A 109.0
C32 C33 H33B 109.0
C34 C33 H33B 109.0
H33A C33 H33B 107.8
O3 C34 C33 111.9(2)
O3 C34 H34A 109.2
C33 C34 H34A 109.2
O3 C34 H34B 109.2
C33 C34 H34B 109.2
H34A C34 H34B 107.9
C36 C35 O3 124.4(2)
C36 C35 C44 121.1(3)
O3 C35 C44 114.5(2)
C35 C36 C37 119.6(2)
C35 C36 H36 120.2
C37 C36 H36 120.2
C38 C37 C36 121.3(2)
C38 C37 H37 119.3
C36 C37 H37 119.3
C37 C38 C39 119.6(3)
C37 C38 H38 120.2
C39 C38 H38 120.2
C38 C39 C44 120.2(2)
C38 C39 C40 122.0(2)
C44 C39 C40 117.8(2)
O4 C40 C41 124.7(2)
O4 C40 C39 114.5(2)
C41 C40 C39 120.8(3)
C40 C41 C42 119.6(3)
C40 C41 H41 120.2
C42 C41 H41 120.2
C43 C42 C41 121.8(3)
C43 C42 H42 119.1
C41 C42 H42 119.1
C42 C43 C44 119.6(3)
C42 C43 H43 120.2
C44 C43 H43 120.2
C39 C44 C43 120.3(2)
C39 C44 C35 118.0(2)
C43 C44 C35 121.7(3)
O4 C45 C46 109.1(2)
O4 C45 H45A 109.9
C46 C45 H45A 109.9
O4 C45 H45B 109.9
C46 C45 H45B 109.9
H45A C45 H45B 108.3
C45 C46 C47 115.4(2)
C45 C46 H46A 108.4
C47 C46 H46A 108.4
C45 C46 H46B 108.4
C47 C46 H46B 108.4
H46A C46 H46B 107.5
C52 C47 C48 117.9(2)
C52 C47 C46 121.4(2)
C48 C47 C46 120.7(2)
C49 C48 C47 121.3(3)
C49 C48 H48 119.4
C47 C48 H48 119.4
C48 C49 C50 120.5(3)
C48 C49 H49 119.7
C50 C49 H49 119.7
C51 C50 C49 118.6(3)
C51 C50 H50 120.7
C49 C50 H50 120.7
C50 C51 C52 120.7(2)
C50 C51 N3 117.8(2)
C52 C51 N3 121.4(2)
C47 C52 C51 120.9(2)
C47 C52 H52 119.5
C51 C52 H52 119.5
C58 C53 C54 121.3(3)
C58 C53 H53 119.3
C54 C53 H53 119.3
C55 C54 C53 120.3(3)
C55 C54 H54 119.9
C53 C54 H54 119.9
C54 C55 C56 119.0(3)
C54 C55 H55 120.5
C56 C55 H55 120.5
C57 C56 C55 120.3(2)
C57 C56 N6 115.4(2)
C55 C56 N6 124.1(2)
C56 C57 C58 120.8(3)
C56 C57 H57 119.6
C58 C57 H57 119.6
C53 C58 C57 118.2(3)
C53 C58 C59 119.9(3)
C57 C58 C59 121.8(3)
C60 C59 C58 114.7(3)
C60 C59 H59A 108.6
C58 C59 H59A 108.6
C60 C59 H59B 108.6
C58 C59 H59B 108.6
H59A C59 H59B 107.6
O5 C60 C59 112.5(3)
O5 C60 H60A 109.1
C59 C60 H60A 109.1
O5 C60 H60B 109.1
C59 C60 H60B 109.1
H60A C60 H60B 107.8
C62 C61 O5 124.7(3)
C62 C61 C70 120.8(3)
O5 C61 C70 114.4(2)
C61 C62 C63 119.8(3)
C61 C62 H62 120.1
C63 C62 H62 120.1
C64 C63 C62 121.4(3)
C64 C63 H63 119.3
C62 C63 H63 119.3
C63 C64 C65 119.6(3)
C63 C64 H64 120.2
C65 C64 H64 120.2
C70 C65 C64 119.9(2)
C70 C65 C66 118.1(2)
C64 C65 C66 121.9(3)
O6 C66 C67 124.6(3)
O6 C66 C65 114.7(2)
C67 C66 C65 120.7(3)
C66 C67 C68 119.7(3)
C66 C67 H67 120.1
C68 C67 H67 120.1
C69 C68 C67 121.7(3)
C69 C68 H68 119.1
C67 C68 H68 119.1
C68 C69 C70 119.8(3)
C68 C69 H69 120.1
C70 C69 H69 120.1
C65 C70 C69 119.8(3)
C65 C70 C61 118.3(2)
C69 C70 C61 121.8(3)
O6 C71 C72 109.1(2)
O6 C71 H71A 109.9
C72 C71 H71A 109.9
O6 C71 H71B 109.9
C72 C71 H71B 109.9
H71A C71 H71B 108.3
C71 C72 C73 114.8(2)
C71 C72 H72A 108.6
C73 C72 H72A 108.6
C71 C72 H72B 108.6
C73 C72 H72B 108.6
H72A C72 H72B 107.5
C78 C73 C74 118.0(3)
C78 C73 C72 121.5(2)
C74 C73 C72 120.4(2)
C75 C74 C73 120.9(3)
C75 C74 H74 119.6
C73 C74 H74 119.6
C74 C75 C76 120.9(3)
C74 C75 H75 119.5
C76 C75 H75 119.5
C75 C76 C77 118.6(3)
C75 C76 H76 120.7
C77 C76 H76 120.7
C76 C77 C78 120.5(3)
C76 C77 N5 118.2(2)
C78 C77 N5 121.1(2)
C73 C78 C77 120.8(3)
C73 C78 H78 119.6
C77 C78 H78 119.6
N2 N1 C25 114.2(3)
N1 N2 C4 115.1(3)
N4 N3 C51 113.2(2)
N3 N4 C30 114.8(2)
N6 N5 C77 112.7(2)
N5 N6 C56 114.8(2)
C9 O1 C8 119.0(2)
C14 O2 C19 116.7(3)
C35 O3 C34 119.6(2)
C40 O4 C45 118.1(2)
C61 O5 C60 119.1(2)
C66 O6 C71 118.2(2)

loop_
_geom_bond_atom_site_label_1
_geom_bond_atom_site_label_2
_geom_bond_distance
C1 C2 1.380(5)
C1 C6 1.382(5)
C1 H1 0.9500
C2 C3 1.383(5)
C2 H2 0.9500
C3 C4 1.402(4)
C3 H3 0.9500
C4 C5 1.379(5)
C4 N2 1.423(4)
C5 C6 1.395(5)
C5 H5 0.9500
C6 C7 1.516(5)
C7 C8 1.519(6)
C7 H7A 0.9900
C7 H7B 0.9900
C8 O1 1.431(4)
C8 H8A 0.9900
C8 H8B 0.9900
C9 C10 1.366(4)
C9 O1 1.379(4)
C9 C18 1.422(4)
C10 C11 1.404(5)
C10 H10 0.9500
C11 C12 1.361(4)
C11 H11 0.9500
C12 C13 1.415(4)
C12 H12 0.9500
C13 C18 1.416(4)
C13 C14 1.426(4)
C14 C15 1.362(4)
C14 O2 1.364(4)
C15 C16 1.410(5)
C15 H15 0.9500
C16 C17 1.353(5)
C16 H16 0.9500
C17 C18 1.421(4)
C17 H17 0.9500
C19 C20 1.436(7)
C19 O2 1.464(5)
C19 H19A 0.9900
C19 H19B 0.9900
C20 C21 1.506(6)
C20 H20A 0.9900
C20 H20B 0.9900
C21 C22 1.363(7)
C21 C26 1.418(6)
C22 C23 1.335(6)
C22 H22 0.9500
C23 C24 1.394(5)
C23 H23 0.9500
C24 C25 1.379(5)
C24 H24 0.9500
C25 C26 1.381(5)
C25 N1 1.428(4)
C26 H26 0.9500
C27 C28 1.384(4)
C27 C32 1.387(5)
C27 H27 0.9500
C28 C29 1.379(4)
C28 H28 0.9500
C29 C30 1.393(4)
C29 H29 0.9500
C30 C31 1.392(4)
C30 N4 1.422(3)
C31 C32 1.391(4)
C31 H31 0.9500
C32 C33 1.507(4)
C33 C34 1.536(4)
C33 H33A 0.9900
C33 H33B 0.9900
C34 O3 1.436(4)
C34 H34A 0.9900
C34 H34B 0.9900
C35 C36 1.369(4)
C35 O3 1.378(3)
C35 C44 1.422(4)
C36 C37 1.404(4)
C36 H36 0.9500
C37 C38 1.367(4)
C37 H37 0.9500
C38 C39 1.413(4)
C38 H38 0.9500
C39 C44 1.413(4)
C39 C40 1.432(4)
C40 O4 1.366(3)
C40 C41 1.374(4)
C41 C42 1.404(5)
C41 H41 0.9500
C42 C43 1.356(4)
C42 H42 0.9500
C43 C44 1.419(4)
C43 H43 0.9500
C45 O4 1.438(3)
C45 C46 1.504(4)
C45 H45A 0.9900
C45 H45B 0.9900
C46 C47 1.511(4)
C46 H46A 0.9900
C46 H46B 0.9900
C47 C52 1.388(4)
C47 C48 1.399(4)
C48 C49 1.377(4)
C48 H48 0.9500
C49 C50 1.395(4)
C49 H49 0.9500
C50 C51 1.385(4)
C50 H50 0.9500
C51 C52 1.391(4)
C51 N3 1.427(3)
C52 H52 0.9500
C53 C58 1.383(4)
C53 C54 1.392(4)
C53 H53 0.9500
C54 C55 1.376(4)
C54 H54 0.9500
C55 C56 1.398(4)
C55 H55 0.9500
C56 C57 1.388(4)
C56 N6 1.422(3)
C57 C58 1.391(4)
C57 H57 0.9500
C58 C59 1.520(4)
C59 C60 1.517(4)
C59 H59A 0.9900
C59 H59B 0.9900
C60 O5 1.436(4)
C60 H60A 0.9900
C60 H60B 0.9900
C61 C62 1.365(4)
C61 O5 1.375(3)
C61 C70 1.428(4)
C62 C63 1.408(4)
C62 H62 0.9500
C63 C64 1.367(4)
C63 H63 0.9500
C64 C65 1.416(4)
C64 H64 0.9500
C65 C70 1.415(4)
C65 C66 1.429(4)
C66 O6 1.358(3)
C66 C67 1.376(4)
C67 C68 1.397(5)
C67 H67 0.9500
C68 C69 1.362(5)
C68 H68 0.9500
C69 C70 1.417(4)
C69 H69 0.9500
C71 O6 1.441(3)
C71 C72 1.510(5)
C71 H71A 0.9900
C71 H71B 0.9900
C72 C73 1.517(4)
C72 H72A 0.9900
C72 H72B 0.9900
C73 C78 1.383(4)
C73 C74 1.397(4)
C74 C75 1.379(4)
C74 H74 0.9500
C75 C76 1.381(4)
C75 H75 0.9500
C76 C77 1.385(4)
C76 H76 0.9500
C77 C78 1.393(4)
C77 N5 1.431(3)
C78 H78 0.9500
N1 N2 1.241(4)
N3 N4 1.252(3)
N5 N6 1.262(3)

loop_
_geom_torsion_atom_site_label_1
_geom_torsion_atom_site_label_2
_geom_torsion_atom_site_label_3
_geom_torsion_atom_site_label_4
_geom_torsion
C6 C1 C2 C3 -2.4(5)
C1 C2 C3 C4 1.0(5)
C2 C3 C4 C5 2.0(5)
C2 C3 C4 N2 -173.6(3)
C3 C4 C5 C6 -3.7(5)
N2 C4 C5 C6 172.3(3)
C2 C1 C6 C5 0.7(5)
C2 C1 C6 C7 177.5(3)
C4 C5 C6 C1 2.3(5)
C4 C5 C6 C7 -174.4(3)
C1 C6 C7 C8 -85.7(4)
C5 C6 C7 C8 91.0(4)
C6 C7 C8 O1 -83.3(4)
O1 C9 C10 C11 -178.4(3)
C18 C9 C10 C11 2.5(5)
C9 C10 C11 C12 0.6(5)
C10 C11 C12 C13 -2.2(4)
C11 C12 C13 C18 0.9(4)
C11 C12 C13 C14 179.1(3)
C12 C13 C14 C15 179.2(3)
C18 C13 C14 C15 -2.6(4)
C12 C13 C14 O2 -1.2(4)
C18 C13 C14 O2 177.1(2)
O2 C14 C15 C16 -179.1(3)
C13 C14 C15 C16 0.5(4)
C14 C15 C16 C17 1.5(5)
C15 C16 C17 C18 -1.3(5)
C12 C13 C18 C17 -179.0(3)
C14 C13 C18 C17 2.8(4)
C12 C13 C18 C9 2.0(4)
C14 C13 C18 C9 -176.2(2)
C16 C17 C18 C13 -0.9(4)
C16 C17 C18 C9 178.1(3)
C10 C9 C18 C13 -3.8(4)
O1 C9 C18 C13 177.1(3)
C10 C9 C18 C17 177.3(3)
O1 C9 C18 C17 -1.9(4)
O2 C19 C20 C21 -60.1(6)
C19 C20 C21 C22 179.5(5)
C19 C20 C21 C26 3.6(7)
C26 C21 C22 C23 2.6(6)
C20 C21 C22 C23 -173.4(4)
C21 C22 C23 C24 1.0(6)
C22 C23 C24 C25 -3.1(5)
C23 C24 C25 C26 1.6(5)
C23 C24 C25 N1 173.7(3)
C24 C25 C26 C21 1.9(5)
N1 C25 C26 C21 -169.8(3)
C22 C21 C26 C25 -4.0(6)
C20 C21 C26 C25 171.8(4)
C32 C27 C28 C29 0.0(4)
C27 C28 C29 C30 -1.7(4)
C28 C29 C30 C31 1.4(4)
C28 C29 C30 N4 176.0(2)
C29 C30 C31 C32 0.5(4)
N4 C30 C31 C32 -174.4(2)
C28 C27 C32 C31 1.9(4)
C28 C27 C32 C33 -174.5(3)
C30 C31 C32 C27 -2.2(4)
C30 C31 C32 C33 174.2(2)
C27 C32 C33 C34 88.3(3)
C31 C32 C33 C34 -88.0(3)
C32 C33 C34 O3 79.3(3)
O3 C35 C36 C37 177.9(3)
C44 C35 C36 C37 -2.5(4)
C35 C36 C37 C38 -1.0(4)
C36 C37 C38 C39 2.1(4)
C37 C38 C39 C44 0.1(4)
C37 C38 C39 C40 -178.1(2)
C38 C39 C40 O4 2.6(3)
C44 C39 C40 O4 -175.7(2)
C38 C39 C40 C41 -178.4(2)
C44 C39 C40 C41 3.3(4)
O4 C40 C41 C42 178.3(3)
C39 C40 C41 C42 -0.6(4)
C40 C41 C42 C43 -1.9(5)
C41 C42 C43 C44 1.7(4)
C38 C39 C44 C43 178.2(2)
C40 C39 C44 C43 -3.5(3)
C38 C39 C44 C35 -3.4(3)
C40 C39 C44 C35 174.9(2)
C42 C43 C44 C39 1.1(4)
C42 C43 C44 C35 -177.3(3)
C36 C35 C44 C39 4.6(4)
O3 C35 C44 C39 -175.7(2)
C36 C35 C44 C43 -177.0(3)
O3 C35 C44 C43 2.7(4)
O4 C45 C46 C47 72.5(3)
C45 C46 C47 C52 -34.7(4)
C45 C46 C47 C48 148.1(3)
C52 C47 C48 C49 -2.5(4)
C46 C47 C48 C49 174.7(3)
C47 C48 C49 C50 -0.1(4)
C48 C49 C50 C51 3.4(4)
C49 C50 C51 C52 -4.1(4)
C49 C50 C51 N3 -179.8(2)
C48 C47 C52 C51 1.8(4)
C46 C47 C52 C51 -175.4(2)
C50 C51 C52 C47 1.5(4)
N3 C51 C52 C47 177.0(2)
C58 C53 C54 C55 -0.1(4)
C53 C54 C55 C56 -1.7(4)
C54 C55 C56 C57 1.6(4)
C54 C55 C56 N6 175.7(2)
C55 C56 C57 C58 0.5(4)
N6 C56 C57 C58 -174.1(2)
C54 C53 C58 C57 2.2(4)
C54 C53 C58 C59 -174.9(3)
C56 C57 C58 C53 -2.4(4)
C56 C57 C58 C59 174.6(2)
C53 C58 C59 C60 87.9(4)
C57 C58 C59 C60 -89.0(4)
C58 C59 C60 O5 79.0(4)
O5 C61 C62 C63 178.7(3)
C70 C61 C62 C63 -2.5(4)
C61 C62 C63 C64 -0.3(4)
C62 C63 C64 C65 1.6(4)
C63 C64 C65 C70 -0.2(4)
C63 C64 C65 C66 -177.4(2)
C70 C65 C66 O6 -175.8(2)
C64 C65 C66 O6 1.4(3)
C70 C65 C66 C67 3.3(4)
C64 C65 C66 C67 -179.5(2)
O6 C66 C67 C68 178.7(3)
C65 C66 C67 C68 -0.3(4)
C66 C67 C68 C69 -2.1(4)
C67 C68 C69 C70 1.3(4)
C64 C65 C70 C69 178.7(2)
C66 C65 C70 C69 -4.1(4)
C64 C65 C70 C61 -2.4(4)
C66 C65 C70 C61 174.9(2)
C68 C69 C70 C65 1.9(4)
C68 C69 C70 C61 -177.0(3)
C62 C61 C70 C65 3.8(4)
O5 C61 C70 C65 -177.2(2)
C62 C61 C70 C69 -177.3(3)
O5 C61 C70 C69 1.7(4)
O6 C71 C72 C73 72.7(3)
C71 C72 C73 C78 -35.5(4)
C71 C72 C73 C74 147.9(3)
C78 C73 C74 C75 -2.9(4)
C72 C73 C74 C75 173.9(3)
C73 C74 C75 C76 0.8(4)
C74 C75 C76 C77 2.8(4)
C75 C76 C77 C78 -4.2(4)
C75 C76 C77 N5 -179.4(2)
C74 C73 C78 C77 1.5(4)
C72 C73 C78 C77 -175.3(2)
C76 C77 C78 C73 2.1(4)
N5 C77 C78 C73 177.2(2)
C24 C25 N1 N2 168.9(3)
C26 C25 N1 N2 -19.3(4)
C25 N1 N2 C4 171.3(2)
C5 C4 N2 N1 -167.9(3)
C3 C4 N2 N1 8.0(4)
C50 C51 N3 N4 -158.9(2)
C52 C51 N3 N4 25.4(3)
C51 N3 N4 C30 -171.4(2)
C31 C30 N4 N3 -169.2(2)
C29 C30 N4 N3 16.1(3)
C76 C77 N5 N6 -159.3(2)
C78 C77 N5 N6 25.5(3)
C77 N5 N6 C56 -171.8(2)
C57 C56 N6 N5 -170.0(2)
C55 C56 N6 N5 15.6(3)
C10 C9 O1 C8 39.6(5)
C18 C9 O1 C8 -141.2(3)
C7 C8 O1 C9 78.6(4)
C15 C14 O2 C19 24.4(4)
C13 C14 O2 C19 -155.3(3)
C20 C19 O2 C14 153.0(4)
C36 C35 O3 C34 -32.6(4)
C44 C35 O3 C34 147.7(2)
C33 C34 O3 C35 -83.9(3)
C41 C40 O4 C45 -19.4(4)
C39 C40 O4 C45 159.6(2)
C46 C45 O4 C40 -149.9(2)
C62 C61 O5 C60 -36.2(4)
C70 C61 O5 C60 144.9(3)
C59 C60 O5 C61 -80.0(3)
C67 C66 O6 C71 -18.3(4)
C65 C66 O6 C71 160.8(2)
C72 C71 O6 C66 -150.9(2)
